data_7104564
loop_
_publ_author_name
'Riob\'e, Fran\,cois'
'Avarvari, Narcis'

_publ_section_title
;
 C(2)-symmetric chiral tetrathiafulvalene-bis(oxazolines) (TTF-BOX):
 new precursors for organic materials and electroactive metal
 complexes.
;
_journal_issue 25
_journal_name_full 'Chemical communications (Cambridge, England)'
_journal_page_first 3753
_journal_page_last 3755
_journal_paper_doi 10.1039/b902091h
_journal_volume 34
_journal_year 2009
_chemical_absolute_configuration syn
_chemical_formula_moiety 'C20 H16 N2 O6 S6 W'
_chemical_formula_sum 'C20 H16 N2 O6 S6 W'
_chemical_formula_weight 756.56
_chemical_name_common ((S)-EDT-TTF-bis(Me-Ox))W(CO)4
_chemical_name_systematic
;
?
;
_space_group_IT_number 4
_symmetry_cell_setting monoclinic
_symmetry_space_group_name_Hall 'P 2yb'
_symmetry_space_group_name_H-M 'P 1 21 1'
_atom_sites_solution_hydrogens geom
_atom_sites_solution_primary direct
_atom_sites_solution_secondary difmap
_audit_creation_method SHELXL-97
_cell_angle_alpha 90.00
_cell_angle_beta 93.646(5)
_cell_angle_gamma 90.00
_cell_formula_units_Z 2
_cell_length_a 7.9843(3)
_cell_length_b 12.1519(16)
_cell_length_c 13.4532(13)
_cell_measurement_reflns_used 238
_cell_measurement_temperature 293(2)
_cell_measurement_theta_max 27.5
_cell_measurement_theta_min 2.5
_cell_volume 1302.6(2)
_computing_cell_refinement 'Dirax/lsq (Duisenberg & Schreurs, 1989-2000)'
_computing_data_collection KappaCCD
_computing_data_reduction 'Denzo and Scalepak'
_computing_structure_refinement 'SHELXL-97 (Sheldrick, 1997)'
_computing_structure_solution 'SHELXS-97 (Sheldrick, 1997)'
_diffrn_ambient_temperature 293(2)
_diffrn_measured_fraction_theta_full 0.993
_diffrn_measured_fraction_theta_max 0.993
_diffrn_measurement_device_type area_detector
_diffrn_measurement_method CCD
_diffrn_radiation_monochromator graphite
_diffrn_radiation_source 'fine-focus sealed tube'
_diffrn_radiation_type MoK\a
_diffrn_radiation_wavelength 0.71073
_diffrn_reflns_av_R_equivalents 0.0201
_diffrn_reflns_av_sigmaI/netI 0.0272
_diffrn_reflns_limit_h_max 10
_diffrn_reflns_limit_h_min -8
_diffrn_reflns_limit_k_max 15
_diffrn_reflns_limit_k_min -15
_diffrn_reflns_limit_l_max 17
_diffrn_reflns_limit_l_min -17
_diffrn_reflns_number 14769
_diffrn_reflns_theta_full 27.50
_diffrn_reflns_theta_max 27.50
_diffrn_reflns_theta_min 4.09
_exptl_absorpt_coefficient_mu 4.954
_exptl_absorpt_correction_T_max 1
_exptl_absorpt_correction_T_min 0.662416
_exptl_absorpt_correction_type multi-scan
_exptl_absorpt_process_details sadabs
_exptl_crystal_colour red
_exptl_crystal_density_diffrn 1.929
_exptl_crystal_density_method 'not measured'
_exptl_crystal_description prism
_exptl_crystal_F_000 736
_exptl_crystal_size_max 0.4
_exptl_crystal_size_mid 0.2
_exptl_crystal_size_min 0.2
_refine_diff_density_max 0.625
_refine_diff_density_min -0.810
_refine_diff_density_rms 0.083
_refine_ls_abs_structure_details 'Flack H D (1983), Acta Cryst. A39, 876-881'
_refine_ls_abs_structure_Flack -0.020(5)
_refine_ls_extinction_method none
_refine_ls_goodness_of_fit_ref 1.064
_refine_ls_hydrogen_treatment constr
_refine_ls_matrix_type full
_refine_ls_number_parameters 334
_refine_ls_number_reflns 5803
_refine_ls_number_restraints 1
_refine_ls_restrained_S_all 1.063
_refine_ls_R_factor_all 0.0294
_refine_ls_R_factor_gt 0.0225
_refine_ls_shift/su_max 0.000
_refine_ls_shift/su_mean 0.000
_refine_ls_structure_factor_coef Fsqd
_refine_ls_weighting_details 'calc w=1/[\s^2^(Fo^2^)+(0.0202P)^2^+1.1726P] where P=(Fo^2^+2Fc^2^)/3'
_refine_ls_weighting_scheme calc
_refine_ls_wR_factor_gt 0.0472
_refine_ls_wR_factor_ref 0.0507
_reflns_number_gt 5335
_reflns_number_total 5803
_reflns_threshold_expression >2sigma(I)
_cod_data_source_file b902091h.txt
_cod_data_source_block 5a
_cod_original_sg_symbol_H-M P21
_cod_database_code 7104564

loop_
_symmetry_equiv_pos_as_xyz
'x, y, z'
'-x, y+1/2, -z'

loop_
_atom_site_label
_atom_site_type_symbol
_atom_site_fract_x
_atom_site_fract_y
_atom_site_fract_z
_atom_site_U_iso_or_equiv
_atom_site_adp_type
_atom_site_occupancy
_atom_site_symmetry_multiplicity
_atom_site_calc_flag
_atom_site_refinement_flags
_atom_site_disorder_assembly
_atom_site_disorder_group
W1 W 0.336975(16) 0.51514(2) 0.953731(10) 0.03233(5) Uani 1 1 d . . .
S1 S 0.63693(15) 0.35007(10) 0.67248(10) 0.0481(3) Uani 1 1 d . . .
S2 S 0.96267(18) 0.35307(12) 0.54473(12) 0.0633(4) Uani 1 1 d . . .
S3 S 1.29151(16) 0.34798(11) 0.45851(11) 0.0516(3) Uani 1 1 d . . .
S4 S 1.1698(2) 0.59704(14) 0.35348(16) 0.0828(6) Uani 1 1 d . . .
S5 S 0.86318(16) 0.56843(11) 0.46000(11) 0.0520(3) Uani 1 1 d . . .
S6 S 0.55276(17) 0.57763(10) 0.60896(11) 0.0499(3) Uani 1 1 d . . .
O1 O 0.3364(4) 0.2376(2) 0.7426(2) 0.0405(7) Uani 1 1 d . . .
O2 O 0.1995(5) 0.6324(3) 0.6473(2) 0.0560(10) Uani 1 1 d . . .
O3 O 0.7105(5) 0.5598(5) 0.9010(4) 0.099(2) Uani 1 1 d . . .
O4 O 0.0046(4) 0.5157(6) 1.0666(2) 0.0695(9) Uani 1 1 d . . .
O5 O 0.3867(5) 0.7273(4) 1.0814(4) 0.0750(13) Uani 1 1 d . . .
O6 O 0.4913(8) 0.3780(5) 1.1312(3) 0.108(2) Uani 1 1 d . . .
N1 N 0.2927(4) 0.3648(3) 0.8594(2) 0.0284(7) Uani 1 1 d . . .
N2 N 0.2308(4) 0.5911(3) 0.8108(3) 0.0305(7) Uani 1 1 d . . .
C1 C 0.4628(5) 0.4112(3) 0.7204(3) 0.0317(9) Uani 1 1 d . . .
C2 C 0.6903(6) 0.4653(4) 0.6025(3) 0.0387(10) Uani 1 1 d . . .
C3 C 0.8225(6) 0.4647(4) 0.5456(4) 0.0402(10) Uani 1 1 d . . .
C4 C 1.1059(5) 0.4207(4) 0.4730(3) 0.0365(10) Uani 1 1 d . . .
C5A C 1.396(2) 0.4339(15) 0.3656(14) 0.053(4) Uani 0.50 1 d P . .
H5A1 H 1.4697 0.4860 0.4010 0.064 Uiso 0.50 1 calc PR . .
H5A2 H 1.4644 0.3866 0.3269 0.064 Uiso 0.50 1 calc PR . .
C5B C 1.350(2) 0.3957(13) 0.3448(15) 0.062(5) Uani 0.50 1 d P . .
H5B1 H 1.4600 0.3665 0.3328 0.074 Uiso 0.50 1 calc PR . .
H5B2 H 1.2714 0.3680 0.2928 0.074 Uiso 0.50 1 calc PR . .
C6A C 1.3560(16) 0.5245(17) 0.3378(12) 0.068(4) Uani 0.50 1 d P . .
H6A1 H 1.3945 0.5437 0.2731 0.081 Uiso 0.50 1 calc PR . .
H6A2 H 1.4400 0.5506 0.3875 0.081 Uiso 0.50 1 calc PR . .
C6B C 1.2765(17) 0.4963(17) 0.2957(8) 0.067(5) Uani 0.50 1 d P . .
H6B1 H 1.1964 0.4452 0.2640 0.081 Uiso 0.50 1 calc PR . .
H6B2 H 1.3391 0.5294 0.2439 0.081 Uiso 0.50 1 calc PR . .
C7 C 1.0595(4) 0.5153(6) 0.4330(3) 0.0422(8) Uani 1 1 d . . .
C8 C 0.4249(4) 0.5139(6) 0.6933(2) 0.0334(7) Uani 1 1 d . . .
C9 C 0.3600(5) 0.3399(3) 0.7799(3) 0.0298(8) Uani 1 1 d . . .
C10 C 0.1850(6) 0.2693(4) 0.8840(4) 0.0383(11) Uani 1 1 d . . .
H10 H 0.2022 0.2492 0.9545 0.046 Uiso 1 1 calc R . .
C11 C 0.2453(6) 0.1791(4) 0.8176(4) 0.0458(11) Uani 1 1 d . . .
H11A H 0.3187 0.1284 0.8551 0.055 Uiso 1 1 calc R . .
H11B H 0.1513 0.1384 0.7866 0.055 Uiso 1 1 calc R . .
C12 C 0.0034(6) 0.2993(6) 0.8576(5) 0.0519(16) Uani 1 1 d . . .
H12A H -0.0298 0.3574 0.9005 0.078 Uiso 1 1 calc R . .
H12B H -0.0663 0.2360 0.8661 0.078 Uiso 1 1 calc R . .
H12C H -0.0087 0.3233 0.7896 0.078 Uiso 1 1 calc R . .
C13 C 0.2808(5) 0.5794(3) 0.7227(3) 0.0334(9) Uani 1 1 d . . .
C14 C 0.0764(6) 0.6605(4) 0.7994(4) 0.0465(12) Uani 1 1 d . . .
H14 H -0.0215 0.6134 0.8071 0.056 Uiso 1 1 calc R . .
C15 C 0.0744(9) 0.6981(7) 0.6931(5) 0.085(2) Uani 1 1 d . . .
H15A H -0.0355 0.6866 0.6598 0.103 Uiso 1 1 calc R . .
H15B H 0.1020 0.7757 0.6898 0.103 Uiso 1 1 calc R . .
C16 C 0.0736(13) 0.7515(7) 0.8728(6) 0.096(3) Uani 1 1 d . . .
H16A H 0.0757 0.7215 0.9389 0.144 Uiso 1 1 calc R . .
H16B H -0.0268 0.7941 0.8602 0.144 Uiso 1 1 calc R . .
H16C H 0.1699 0.7977 0.8667 0.144 Uiso 1 1 calc R . .
C17 C 0.5750(5) 0.5390(6) 0.9138(4) 0.0529(19) Uani 1 1 d . . .
C18 C 0.1176(5) 0.5099(7) 1.0193(3) 0.0413(9) Uani 1 1 d . . .
C19 C 0.3697(6) 0.6492(5) 1.0329(4) 0.0492(13) Uani 1 1 d . . .
C20 C 0.4340(8) 0.4299(6) 1.0663(4) 0.0608(16) Uani 1 1 d . . .

loop_
_atom_site_aniso_label
_atom_site_aniso_U_11
_atom_site_aniso_U_22
_atom_site_aniso_U_33
_atom_site_aniso_U_23
_atom_site_aniso_U_13
_atom_site_aniso_U_12
W1 0.02953(7) 0.04071(8) 0.02724(7) -0.00518(12) 0.00570(5) 0.00173(11)
S1 0.0457(6) 0.0412(6) 0.0612(8) 0.0148(6) 0.0323(6) 0.0161(5)
S2 0.0666(8) 0.0502(8) 0.0792(10) 0.0271(7) 0.0509(8) 0.0195(6)
S3 0.0421(6) 0.0454(7) 0.0697(9) 0.0027(6) 0.0234(6) 0.0059(5)
S4 0.0812(11) 0.0582(9) 0.1166(15) 0.0342(10) 0.0659(11) 0.0068(8)
S5 0.0531(7) 0.0459(7) 0.0607(8) 0.0176(6) 0.0317(6) 0.0124(5)
S6 0.0559(7) 0.0379(6) 0.0600(8) 0.0142(6) 0.0345(6) 0.0105(5)
O1 0.0494(18) 0.0344(16) 0.0389(18) -0.0057(14) 0.0134(14) -0.0049(14)
O2 0.069(2) 0.066(2) 0.0338(18) 0.0061(17) 0.0085(16) 0.0350(19)
O3 0.0324(19) 0.166(6) 0.099(3) -0.027(3) 0.011(2) -0.020(2)
O4 0.0695(19) 0.077(2) 0.068(2) 0.006(4) 0.0454(17) 0.005(4)
O5 0.048(2) 0.083(3) 0.093(3) -0.056(3) 0.004(2) -0.008(2)
O6 0.136(5) 0.148(5) 0.040(2) 0.020(3) 0.003(3) 0.070(4)
N1 0.0275(16) 0.0322(18) 0.0263(17) -0.0013(14) 0.0074(13) -0.0006(14)
N2 0.0271(16) 0.0316(18) 0.0338(19) -0.0029(15) 0.0087(14) 0.0028(14)
C1 0.0288(19) 0.034(2) 0.034(2) 0.0006(18) 0.0123(17) 0.0024(16)
C2 0.040(2) 0.038(2) 0.039(3) 0.0024(19) 0.0179(19) 0.0011(18)
C3 0.043(2) 0.036(2) 0.044(3) 0.002(2) 0.020(2) 0.0055(19)
C4 0.038(2) 0.037(2) 0.036(2) -0.0064(19) 0.0178(18) -0.0028(18)
C5A 0.043(7) 0.053(11) 0.066(9) -0.001(8) 0.026(6) -0.014(7)
C5B 0.070(12) 0.042(9) 0.081(12) -0.011(7) 0.057(10) -0.005(7)
C6A 0.062(7) 0.058(11) 0.088(10) 0.003(10) 0.040(6) -0.022(9)
C6B 0.072(8) 0.095(15) 0.038(6) -0.012(8) 0.022(5) 0.010(9)
C7 0.0433(19) 0.0388(19) 0.047(2) 0.006(4) 0.0221(16) -0.005(4)
C8 0.0341(16) 0.0352(17) 0.0322(17) 0.002(3) 0.0119(13) 0.002(3)
C9 0.0274(19) 0.029(2) 0.033(2) 0.0034(17) 0.0042(16) 0.0030(16)
C10 0.037(2) 0.041(3) 0.038(3) 0.007(2) 0.010(2) -0.005(2)
C11 0.045(3) 0.042(3) 0.051(3) 0.002(2) 0.012(2) -0.009(2)
C12 0.036(3) 0.070(4) 0.051(3) -0.010(3) 0.013(2) -0.011(2)
C13 0.033(2) 0.034(2) 0.033(2) 0.0011(18) 0.0030(17) 0.0059(17)
C14 0.037(2) 0.050(3) 0.054(3) 0.001(2) 0.008(2) 0.016(2)
C15 0.091(5) 0.112(6) 0.053(4) -0.002(4) 0.002(3) 0.075(4)
C16 0.135(8) 0.076(5) 0.074(5) -0.026(4) -0.021(5) 0.067(6)
C17 0.032(2) 0.080(6) 0.047(3) -0.013(3) 0.0060(18) -0.005(2)
C18 0.047(2) 0.040(2) 0.0386(19) -0.003(4) 0.0163(16) -0.004(4)
C19 0.034(2) 0.065(4) 0.049(3) -0.021(3) 0.004(2) 0.000(2)
C20 0.075(4) 0.075(4) 0.033(3) -0.002(3) 0.005(3) 0.027(3)

loop_
_atom_type_symbol
_atom_type_description
_atom_type_scat_dispersion_real
_atom_type_scat_dispersion_imag
_atom_type_scat_source
C C 0.0033 0.0016 'International Tables Vol C Tables 4.2.6.8 and 6.1.1.4'
H H 0.0000 0.0000 'International Tables Vol C Tables 4.2.6.8 and 6.1.1.4'
W W -0.8490 6.8722 'International Tables Vol C Tables 4.2.6.8 and 6.1.1.4'
N N 0.0061 0.0033 'International Tables Vol C Tables 4.2.6.8 and 6.1.1.4'
O O 0.0106 0.0060 'International Tables Vol C Tables 4.2.6.8 and 6.1.1.4'
S S 0.1246 0.1234 'International Tables Vol C Tables 4.2.6.8 and 6.1.1.4'

loop_
_geom_angle_atom_site_label_1
_geom_angle_atom_site_label_2
_geom_angle_atom_site_label_3
_geom_angle
_geom_angle_site_symmetry_1
_geom_angle_site_symmetry_3
_geom_angle_publ_flag
C20 W1 C19 89.3(3) . . ?
C20 W1 C18 87.5(3) . . ?
C19 W1 C18 82.9(3) . . ?
C20 W1 C17 87.1(3) . . ?
C19 W1 C17 86.0(2) . . ?
C18 W1 C17 167.7(2) . . ?
C20 W1 N1 92.7(2) . . ?
C19 W1 N1 177.9(2) . . ?
C18 W1 N1 96.5(2) . . ?
C17 W1 N1 94.77(19) . . ?
C20 W1 N2 171.6(2) . . ?
C19 W1 N2 98.8(2) . . ?
C18 W1 N2 95.53(17) . . ?
C17 W1 N2 91.37(18) . . ?
N1 W1 N2 79.24(13) . . ?
C1 S1 C2 94.9(2) . . ?
C4 S2 C3 94.6(2) . . ?
C5B S3 C4 102.0(7) . . ?
C5B S3 C5A 20.2(6) . . ?
C4 S3 C5A 102.1(6) . . ?
C6B S4 C7 99.1(6) . . ?
C6B S4 C6A 29.8(6) . . ?
C7 S4 C6A 104.7(6) . . ?
C3 S5 C7 94.4(3) . . ?
C8 S6 C2 94.6(3) . . ?
C9 O1 C11 104.8(3) . . ?
C13 O2 C15 104.9(4) . . ?
C9 N1 C10 106.4(3) . . ?
C9 N1 W1 127.9(3) . . ?
C10 N1 W1 125.5(3) . . ?
C13 N2 C14 105.8(4) . . ?
C13 N2 W1 128.4(3) . . ?
C14 N2 W1 125.7(3) . . ?
C8 C1 C9 125.4(3) . . ?
C8 C1 S1 118.2(3) . . ?
C9 C1 S1 116.1(3) . . ?
C3 C2 S1 121.9(4) . . ?
C3 C2 S6 123.3(4) . . ?
S1 C2 S6 114.8(2) . . ?
C2 C3 S5 123.8(4) . . ?
C2 C3 S2 122.1(4) . . ?
S5 C3 S2 113.9(2) . . ?
C7 C4 S3 128.1(3) . . ?
C7 C4 S2 117.4(3) . . ?
S3 C4 S2 114.4(3) . . ?
C6B C5A S3 114.3(11) . . ?
C6B C5A H5A1 108.7 . . ?
S3 C5A H5A1 108.7 . . ?
C6B C5A H5A2 108.7 . . ?
S3 C5A H5A2 108.7 . . ?
H5A1 C5A H5A2 107.6 . . ?
C6A C5B S3 113.5(11) . . ?
C6A C5B H5B1 108.9 . . ?
S3 C5B H5B1 108.9 . . ?
C6A C5B H5B2 108.9 . . ?
S3 C5B H5B2 108.9 . . ?
H5B1 C5B H5B2 107.7 . . ?
C5B C6A S4 117.7(10) . . ?
C5B C6A H6A1 107.9 . . ?
S4 C6A H6A1 107.9 . . ?
C5B C6A H6A2 107.9 . . ?
S4 C6A H6A2 107.9 . . ?
H6A1 C6A H6A2 107.2 . . ?
C5A C6B S4 113.1(10) . . ?
C5A C6B H6B1 109.0 . . ?
S4 C6B H6B1 109.0 . . ?
C5A C6B H6B2 109.0 . . ?
S4 C6B H6B2 109.0 . . ?
H6B1 C6B H6B2 107.8 . . ?
C4 C7 S4 127.7(3) . . ?
C4 C7 S5 118.0(3) . . ?
S4 C7 S5 114.2(4) . . ?
C1 C8 C13 127.0(4) . . ?
C1 C8 S6 117.4(3) . . ?
C13 C8 S6 115.6(5) . . ?
N1 C9 O1 118.6(4) . . ?
N1 C9 C1 127.1(4) . . ?
O1 C9 C1 114.3(3) . . ?
N1 C10 C11 102.9(3) . . ?
N1 C10 C12 108.5(4) . . ?
C11 C10 C12 111.8(4) . . ?
N1 C10 H10 111.1 . . ?
C11 C10 H10 111.1 . . ?
C12 C10 H10 111.1 . . ?
O1 C11 C10 104.3(4) . . ?
O1 C11 H11A 110.9 . . ?
C10 C11 H11A 110.9 . . ?
O1 C11 H11B 110.9 . . ?
C10 C11 H11B 110.9 . . ?
H11A C11 H11B 108.9 . . ?
C10 C12 H12A 109.5 . . ?
C10 C12 H12B 109.5 . . ?
H12A C12 H12B 109.5 . . ?
C10 C12 H12C 109.5 . . ?
H12A C12 H12C 109.5 . . ?
H12B C12 H12C 109.5 . . ?
N2 C13 O2 118.9(4) . . ?
N2 C13 C8 127.1(4) . . ?
O2 C13 C8 114.0(4) . . ?
C16 C14 N2 113.6(5) . . ?
C16 C14 C15 114.0(6) . . ?
N2 C14 C15 103.2(4) . . ?
C16 C14 H14 108.6 . . ?
N2 C14 H14 108.6 . . ?
C15 C14 H14 108.6 . . ?
O2 C15 C14 105.8(4) . . ?
O2 C15 H15A 110.6 . . ?
C14 C15 H15A 110.6 . . ?
O2 C15 H15B 110.6 . . ?
C14 C15 H15B 110.6 . . ?
H15A C15 H15B 108.7 . . ?
C14 C16 H16A 109.5 . . ?
C14 C16 H16B 109.5 . . ?
H16A C16 H16B 109.5 . . ?
C14 C16 H16C 109.5 . . ?
H16A C16 H16C 109.5 . . ?
H16B C16 H16C 109.5 . . ?
O3 C17 W1 172.1(5) . . ?
O4 C18 W1 170.4(5) . . ?
O5 C19 W1 178.3(5) . . ?
O6 C20 W1 178.6(6) . . ?

loop_
_geom_bond_atom_site_label_1
_geom_bond_atom_site_label_2
_geom_bond_distance
_geom_bond_site_symmetry_2
_geom_bond_publ_flag
W1 C20 1.954(6) . ?
W1 C19 1.955(5) . ?
W1 C18 2.012(4) . ?
W1 C17 2.028(4) . ?
W1 N1 2.239(3) . ?
W1 N2 2.250(4) . ?
S1 C1 1.736(4) . ?
S1 C2 1.755(5) . ?
S2 C4 1.748(4) . ?
S2 C3 1.760(5) . ?
S3 C5B 1.728(18) . ?
S3 C4 1.747(4) . ?
S3 C5A 1.864(17) . ?
S4 C6B 1.707(15) . ?
S4 C7 1.740(5) . ?
S4 C6A 1.753(16) . ?
S5 C3 1.752(5) . ?
S5 C7 1.755(5) . ?
S6 C8 1.754(5) . ?
S6 C2 1.757(5) . ?
O1 C9 1.349(5) . ?
O1 C11 1.464(5) . ?
O2 C13 1.335(5) . ?
O2 C15 1.447(6) . ?
O3 C17 1.135(6) . ?
O4 C18 1.138(4) . ?
O5 C19 1.155(6) . ?
O6 C20 1.148(7) . ?
N1 C9 1.265(5) . ?
N1 C10 1.494(5) . ?
N2 C13 1.282(5) . ?
N2 C14 1.493(5) . ?
C1 C8 1.330(8) . ?
C1 C9 1.465(5) . ?
C2 C3 1.342(6) . ?
C4 C7 1.313(8) . ?
C5A C6B 1.50(2) . ?
C5A H5A1 0.9700 . ?
C5A H5A2 0.9700 . ?
C5B C6A 1.57(2) . ?
C5B H5B1 0.9700 . ?
C5B H5B2 0.9700 . ?
C6A H6A1 0.9700 . ?
C6A H6A2 0.9700 . ?
C6B H6B1 0.9700 . ?
C6B H6B2 0.9700 . ?
C8 C13 1.474(6) . ?
C10 C11 1.513(7) . ?
C10 C12 1.515(7) . ?
C10 H10 0.9800 . ?
C11 H11A 0.9700 . ?
C11 H11B 0.9700 . ?
C12 H12A 0.9600 . ?
C12 H12B 0.9600 . ?
C12 H12C 0.9600 . ?
C14 C16 1.483(9) . ?
C14 C15 1.500(8) . ?
C14 H14 0.9800 . ?
C15 H15A 0.9700 . ?
C15 H15B 0.9700 . ?
C16 H16A 0.9600 . ?
C16 H16B 0.9600 . ?
C16 H16C 0.9600 . ?
